data_1010917
loop_
_publ_author_name
'Gossner, B'
'Mussgnug, F'

_publ_section_title
;
Beitrag zur Kenntnis des Barytocalcits und seiner strukturellen
Beziehungen zu anderen Stoffen
;
_journal_coden_ASTM ZMGPAS
_journal_name_full
;
Zentralblatt fuer Mineralogie und Geologie, A
;
_journal_page_first 321
_journal_page_last 328
_journal_volume 1930
_journal_year 1930
_chemical_formula_structural 'Ca Ba (C O3)2'
_chemical_formula_sum 'C2 Ba Ca O6'
_chemical_name_mineral Barytocalcite
_chemical_name_systematic 'Calcium barium carbonate'
_space_group_IT_number 4
_symmetry_cell_setting monoclinic
_symmetry_Int_Tables_number 4
_symmetry_space_group_name_Hall 'P 2yb'
_symmetry_space_group_name_H-M 'P 1 21 1'
_cell_angle_alpha 90
_cell_angle_beta 106.3
_cell_angle_gamma 90
_cell_formula_units_Z 2
_cell_length_a 8.15
_cell_length_b 5.22
_cell_length_c 6.58
_cell_volume 268.7
_exptl_crystal_density_meas 3.69
_cod_depositor_comments
;
 Correcting the summary chemical formula by changing it from 'Ba Ca O6'
 to 'C2 Ba Ca O6'.

 Antanas Vaitkus,
 2018-07-07
;
_cod_database_code 1010917

loop_
_symmetry_equiv_pos_as_xyz
x,y,z
-x,1/2+y,-z

loop_
_atom_site_label
_atom_site_type_symbol
_atom_site_symmetry_multiplicity
_atom_site_Wyckoff_symbol
_atom_site_fract_x
_atom_site_fract_y
_atom_site_fract_z
_atom_site_occupancy
_atom_site_attached_hydrogens
_atom_site_calc_flag
Ca1 Ca2+ 2 a 0.125 0. 0.25 1. 0 d
Ba1 Ba2+ 2 a 0.625 0. 0.25 1. 0 d
C1 C4+ 2 a 0.125 0. 0.75 1. 0 d
C2 C4+ 2 a 0.625 0. 0.75 1. 0 d
O1 O2- 2 a 0.125 0.3 0.75 1. 0 d
O2 O2- 2 a 0.2 0.85 0.6 1. 0 d
O3 O2- 2 a 0.05 0.85 0.9 1. 0 d
O4 O2- 2 a 0.625 0.7 0.75 1. 0 d
O5 O2- 2 a 0.7 0.15 0.6 1. 0 d
O6 O2- 2 a 0.55 0.15 0.9 1. 0 d

loop_
_atom_type_symbol
_atom_type_oxidation_number
Ca2+ 2.000
Ba2+ 2.000
C4+ 4.000
O2- -2.000
